data_7116780
loop_
_publ_author_name
'Thomas J. Mazzacano'
'Neal P. Mankad'

_publ_section_title
;
 Thermal C-H borylation using a CO-free iron boryl complex
;
_journal_name_full Chem.Commun.
_journal_page_first 5379
_journal_paper_doi 10.1039/C4cc09180A
_journal_volume 51
_journal_year 2015
_chemical_formula_sum 'C23 H24 B F18 Fe O8 P3'
_chemical_formula_weight 929.99
_chemical_name_common CpFe(P(OCH2CF3)3)2(Bpin)
_space_group_crystal_system monoclinic
_space_group_IT_number 14
_space_group_name_Hall '-P 2yn'
_space_group_name_H-M_alt 'P 1 21/n 1'
_symmetry_space_group_name_Hall '-P 2yn'
_symmetry_space_group_name_H-M 'P 1 21/n 1'
_atom_sites_solution_hydrogens geom
_audit_update_record
;
2014-10-22 deposited with the CCDC.
2014-12-08 downloaded from the CCDC.
;
_cell_angle_alpha 90
_cell_angle_beta 100.1998(15)
_cell_angle_gamma 90
_cell_formula_units_Z 4
_cell_length_a 10.7235(5)
_cell_length_b 18.0733(9)
_cell_length_c 18.7761(8)
_cell_measurement_reflns_used 9953
_cell_measurement_temperature 200.(2)
_cell_measurement_theta_max 24.6036
_cell_measurement_theta_min 2.2011
_cell_volume 3581.5(3)
_computing_cell_refinement 'SAINT V8.34A (Bruker AXS Inc., 2013)'
_computing_data_reduction 'SAINT V8.34A (Bruker AXS Inc., 2013)'
_computing_structure_refinement 'SHELXL-2014/6 (Sheldrick, 2014)'
_diffrn_ambient_temperature 200.(2)
_diffrn_detector_area_resol_mean 8.3330
_diffrn_measured_fraction_theta_full 1.000
_diffrn_measured_fraction_theta_max 1.000
_diffrn_radiation_wavelength 0.71073
_diffrn_reflns_av_R_equivalents 0.0390
_diffrn_reflns_av_unetI/netI 0.0256
_diffrn_reflns_limit_h_max 12
_diffrn_reflns_limit_h_min -12
_diffrn_reflns_limit_k_max 21
_diffrn_reflns_limit_k_min -20
_diffrn_reflns_limit_l_max 20
_diffrn_reflns_limit_l_min -22
_diffrn_reflns_number 37905
_diffrn_reflns_theta_full 24.71
_diffrn_reflns_theta_max 24.71
_diffrn_reflns_theta_min 1.58
_exptl_absorpt_coefficient_mu 0.692
_exptl_absorpt_correction_T_max 0.87
_exptl_absorpt_correction_T_min 0.77
_exptl_absorpt_correction_type multi-scan
_exptl_absorpt_process_details 'SADABS V2014/2 (Bruker AXS Inc.)'
_exptl_crystal_colour yellow
_exptl_crystal_density_diffrn 1.725
_exptl_crystal_density_method 'not measured'
_exptl_crystal_description plate
_exptl_crystal_F_000 1856
_exptl_crystal_size_max 0.600
_exptl_crystal_size_mid 0.550
_exptl_crystal_size_min 0.200
_refine_diff_density_max 0.415
_refine_diff_density_min -0.451
_refine_ls_extinction_method none
_refine_ls_goodness_of_fit_ref 1.174
_refine_ls_hydrogen_treatment constr
_refine_ls_matrix_type full
_refine_ls_number_parameters 549
_refine_ls_number_reflns 6114
_refine_ls_number_restraints 180
_refine_ls_restrained_S_all 1.181
_refine_ls_R_factor_all 0.0621
_refine_ls_R_factor_gt 0.0465
_refine_ls_shift/su_max 0.440
_refine_ls_shift/su_mean 0.016
_refine_ls_structure_factor_coef Fsqd
_refine_ls_weighting_details 'w=1/[\s^2^(Fo^2^)+(0.1000P)^2^+0.5000P] where P=(Fo^2^+2Fc^2^)/3'
_refine_ls_weighting_scheme calc
_refine_ls_wR_factor_gt 0.1469
_refine_ls_wR_factor_ref 0.1628
_reflns_number_gt 4824
_reflns_number_total 6114
_reflns_threshold_expression 'I > 2\s(I)'
_cod_data_source_file c4cc09180a2.cif
_cod_data_source_block Ib
_cod_database_code 7116780

loop_
_space_group_symop_operation_xyz
'x, y, z'
'-x+1/2, y+1/2, -z+1/2'
'-x, -y, -z'
'x-1/2, -y-1/2, z-1/2'

loop_
_atom_site_type_symbol
_atom_site_label
_atom_site_fract_x
_atom_site_fract_y
_atom_site_fract_z
_atom_site_U_iso_or_equiv
_atom_site_adp_type
_atom_site_calc_flag
_atom_site_refinement_flags_adp
_atom_site_refinement_flags_occupancy
_atom_site_refinement_flags_posn
_atom_site_occupancy
_atom_site_disorder_assembly
_atom_site_disorder_group
Fe Fe1 0.39381(4) 0.32738(2) 0.54762(2) 0.04204(18) Uani d . . . 1.0 . .
P P1 0.30144(8) 0.33091(4) 0.63648(4) 0.0436(2) Uani d . . . 1.0 . .
P P2 0.29958(8) 0.23739(5) 0.49544(4) 0.0457(2) Uani d . . . 1.0 . .
B B1 0.5233(3) 0.25650(19) 0.59752(18) 0.0408(7) Uani d . . . 1.0 . .
C C1 0.5149(4) 0.3690(2) 0.4815(2) 0.0744(12) Uani d . . . 1.0 . .
H H1 0.5782 0.3398 0.4599 0.089 Uiso calc U . R 1.0 . .
C C2 0.3873(5) 0.3825(2) 0.4489(2) 0.0799(13) Uani d . . . 1.0 . .
H H2 0.3445 0.3644 0.4003 0.096 Uiso calc U . R 1.0 . .
C C3 0.3325(4) 0.4276(2) 0.4962(2) 0.0722(11) Uani d . . . 1.0 . .
H H3 0.2441 0.4474 0.4875 0.087 Uiso calc U . R 1.0 . .
C C4 0.4264(5) 0.4416(2) 0.5563(2) 0.0742(12) Uani d . . . 1.0 . .
H H4 0.4159 0.473 0.5987 0.089 Uiso calc U . R 1.0 . .
C C5 0.5374(4) 0.4053(2) 0.5475(2) 0.0716(11) Uani d . . . 1.0 . .
H H5 0.6199 0.4069 0.582 0.086 Uiso calc U . R 1.0 . .
C C6 0.7179(3) 0.1992(2) 0.62282(19) 0.0566(9) Uani d . . . 1.0 . .
C C7 0.6381(3) 0.17495(19) 0.67869(19) 0.0552(9) Uani d . . . 1.0 . .
C C8 0.7867(4) 0.1388(3) 0.5900(2) 0.0852(13) Uani d . . . 1.0 . .
H H8A 0.8325 0.1603 0.5542 0.128 Uiso calc U . R 1.0 . .
H H8B 0.7252 0.1024 0.5663 0.128 Uiso calc U . R 1.0 . .
H H8C 0.8469 0.1144 0.6281 0.128 Uiso calc U . R 1.0 . .
C C9 0.8124(4) 0.2609(3) 0.6506(3) 0.0865(13) Uani d . . . 1.0 . .
H H9A 0.7685 0.3006 0.6718 0.13 Uiso calc U . R 1.0 . .
H H9B 0.8489 0.2807 0.6102 0.13 Uiso calc U . R 1.0 . .
H H9C 0.8801 0.2409 0.6874 0.13 Uiso calc U . R 1.0 . .
C C10 0.5789(4) 0.0985(2) 0.6628(3) 0.0929(15) Uani d . . . 1.0 . .
H H10A 0.5359 0.0964 0.6122 0.139 Uiso calc U . R 1.0 . .
H H10B 0.5173 0.0895 0.6946 0.139 Uiso calc U . R 1.0 . .
H H10C 0.6453 0.0607 0.6713 0.139 Uiso calc U . R 1.0 . .
C C11 0.7042(5) 0.1795(3) 0.7573(2) 0.0951(17) Uani d . . . 1.0 . .
H H11A 0.6473 0.161 0.7888 0.143 Uiso calc U . R 1.0 . .
H H11B 0.7265 0.2311 0.7697 0.143 Uiso calc U . R 1.0 . .
H H11C 0.7813 0.1493 0.7641 0.143 Uiso calc U . R 1.0 . .
C C12 0.5005(4) 0.3713(2) 0.7398(2) 0.0636(10) Uani d . . . 1.0 . .
H H12A 0.5435 0.3732 0.6973 0.076 Uiso calc U . R 1.0 . .
H H12B 0.5401 0.3315 0.7724 0.076 Uiso calc U . R 1.0 . .
C C13 0.5159(5) 0.4432(3) 0.7784(3) 0.0978(17) Uani d . . . 1.0 . .
C C14 0.1135(4) 0.4097(3) 0.6777(2) 0.0800(13) Uani d . . . 1.0 . .
H H14A 0.167 0.4356 0.7185 0.096 Uiso calc U . R 1.0 . .
H H14B 0.0774 0.3649 0.6964 0.096 Uiso calc U . R 1.0 . .
C C15 0.0123(5) 0.4585(3) 0.6423(3) 0.0844(13) Uani d . . . 1.0 . .
C C16 0.2759(3) 0.2053(2) 0.70829(17) 0.0509(8) Uani d . . . 1.0 . .
H H16A 0.3469 0.2252 0.7441 0.061 Uiso calc U . R 1.0 . .
H H16B 0.3093 0.1658 0.6803 0.061 Uiso calc U . R 1.0 . .
C C17 0.1774(4) 0.1751(2) 0.7456(2) 0.0659(11) Uani d . . . 1.0 . .
C C18 0.0617(3) 0.2812(3) 0.48453(19) 0.0738(12) Uani d . . . 1.0 . .
H H18A 0.0874 0.3329 0.497 0.089 Uiso calc U . R 1.0 . .
H H18B 0.0508 0.2552 0.5294 0.089 Uiso calc U . R 1.0 . .
C C19 -0.0575(4) 0.2800(3) 0.4320(2) 0.0810(13) Uani d . . . 1.0 . .
C C20 0.4687(5) 0.1912(4) 0.4159(3) 0.115(2) Uani d U . . 1.0 . .
H H20A 0.5195 0.1802 0.4641 0.137 Uiso calc U . R 1.0 . .
H H20B 0.504 0.2361 0.3969 0.137 Uiso calc U . R 1.0 . .
C C21 0.4761(6) 0.1310(3) 0.3686(3) 0.0983(17) Uani d U . . 1.0 . .
C C22 0.2182(6) 0.1010(3) 0.5093(3) 0.1207(19) Uani d U . . 1.0 . .
H H22A 0.1444 0.1201 0.475 0.145 Uiso calc U . R 1.0 A 1
H H22B 0.2721 0.0738 0.4804 0.145 Uiso calc U . R 1.0 A 1
C C23A 0.1765(10) 0.0537(6) 0.5511(5) 0.063(2) Uani d U P . 0.481(6) B 1
C C23B 0.2477(13) 0.0350(5) 0.5527(6) 0.074(2) Uani d U P . 0.519(6) B 2
F F1 0.6358(3) 0.4573(2) 0.8018(2) 0.1573(17) Uani d . . . 1.0 . .
F F2 0.4702(5) 0.49733(18) 0.7360(3) 0.173(2) Uani d . . . 1.0 . .
F F3 0.4604(4) 0.4459(2) 0.8348(2) 0.1535(16) Uani d . . . 1.0 . .
F F4 0.0499(4) 0.51730(18) 0.6139(3) 0.1571(17) Uani d . . . 1.0 . .
F F5 -0.0631(4) 0.4787(2) 0.6878(2) 0.1532(16) Uani d . . . 1.0 . .
F F6 -0.0612(3) 0.4270(2) 0.5875(2) 0.1297(12) Uani d . . . 1.0 . .
F F7A 0.062(3) 0.160(2) 0.713(2) 0.091(6) Uani d U P . 0.36(8) C 1
F F8A 0.214(4) 0.128(3) 0.7970(18) 0.084(8) Uani d U P . 0.36(8) C 1
F F7B 0.087(2) 0.1459(10) 0.6930(18) 0.095(5) Uani d U P . 0.64(8) C 2
F F8B 0.228(2) 0.1140(15) 0.7813(19) 0.096(6) Uani d U P . 0.64(8) C 2
F F9 0.1365(4) 0.2252(2) 0.78710(18) 0.1325(13) Uani d . . . 1.0 . .
F F10A -0.153(5) 0.293(6) 0.461(3) 0.104(12) Uani d U P . 0.29(13) D 1
F F10B -0.145(3) 0.323(3) 0.4548(15) 0.110(8) Uani d U P . 0.71(13) D 2
F F11 -0.0452(3) 0.3119(2) 0.37036(15) 0.1229(13) Uani d . . . 1.0 . .
F F12 -0.0967(3) 0.2135(3) 0.4137(2) 0.1548(16) Uani d . . . 1.0 . .
F F13A 0.4048(10) 0.1211(8) 0.3131(5) 0.157(5) Uani d U P . 0.592(14) E 1
F F14A 0.4844(12) 0.0756(3) 0.4246(8) 0.162(6) Uani d U P . 0.592(14) E 1
F F13B 0.4329(14) 0.1712(12) 0.3056(7) 0.188(8) Uani d U P . 0.408(14) E 2
F F14B 0.3919(15) 0.0747(7) 0.3632(11) 0.159(6) Uani d U P . 0.408(14) E 2
F F15 0.5949(4) 0.1178(2) 0.36078(18) 0.1344(14) Uani d . . . 1.0 . .
F F16 0.2611(3) 0.03697(14) 0.61890(17) 0.1003(9) Uani d . . . 1.0 . .
F F17 0.1480(3) -0.01442(15) 0.52586(18) 0.1135(11) Uani d . . . 1.0 . .
F F18A 0.0837(5) 0.0902(3) 0.5675(3) 0.098(2) Uani d U P . 0.481(6) B 1
F F18B 0.3538(5) 0.0183(2) 0.5299(3) 0.0849(17) Uani d U P . 0.519(6) B 2
O O1 0.6243(2) 0.23207(13) 0.56675(11) 0.0532(6) Uani d . . . 1.0 . .
O O2 0.53462(19) 0.22833(12) 0.66682(11) 0.0473(5) Uani d . . . 1.0 . .
O O3 0.3709(2) 0.35590(16) 0.71695(12) 0.0640(7) Uani d . . . 1.0 . .
O O4 0.1871(2) 0.39022(14) 0.62335(12) 0.0593(6) Uani d . . . 1.0 . .
O O5 0.22096(19) 0.26286(13) 0.66083(11) 0.0507(5) Uani d . . . 1.0 . .
O O6 0.1549(2) 0.24537(16) 0.45228(12) 0.0656(7) Uani d . . . 1.0 . .
O O7 0.3413(2) 0.20389(16) 0.42254(12) 0.0638(7) Uani d . . . 1.0 . .
O O8 0.2890(3) 0.16306(13) 0.54126(13) 0.0617(7) Uani d . . . 1.0 . .

loop_
_atom_site_aniso_label
_atom_site_aniso_U_11
_atom_site_aniso_U_22
_atom_site_aniso_U_33
_atom_site_aniso_U_12
_atom_site_aniso_U_13
_atom_site_aniso_U_23
Fe1 0.0489(3) 0.0385(3) 0.0392(3) 0.00166(18) 0.0091(2) 0.00596(17)
P1 0.0468(5) 0.0459(5) 0.0376(4) 0.0036(3) 0.0056(3) -0.0005(3)
P2 0.0493(5) 0.0496(5) 0.0362(4) 0.0031(4) 0.0020(3) -0.0011(3)
B1 0.0386(17) 0.0429(18) 0.0397(18) -0.0047(14) 0.0033(14) -0.0026(14)
C1 0.088(3) 0.062(2) 0.083(3) -0.001(2) 0.044(2) 0.023(2)
C2 0.112(4) 0.071(3) 0.055(2) -0.016(3) 0.011(2) 0.030(2)
C3 0.083(3) 0.053(2) 0.084(3) 0.016(2) 0.024(2) 0.032(2)
C4 0.111(3) 0.039(2) 0.077(3) -0.006(2) 0.027(3) 0.0130(18)
C5 0.072(3) 0.059(2) 0.085(3) -0.018(2) 0.016(2) 0.021(2)
C6 0.0425(18) 0.070(2) 0.056(2) 0.0090(16) 0.0051(15) -0.0049(17)
C7 0.0476(19) 0.062(2) 0.054(2) 0.0136(15) 0.0046(15) 0.0072(15)
C8 0.068(3) 0.101(3) 0.085(3) 0.032(3) 0.011(2) -0.017(3)
C9 0.051(2) 0.085(3) 0.118(4) -0.015(2) 0.002(2) -0.004(3)
C10 0.067(3) 0.059(3) 0.150(5) 0.013(2) 0.013(3) 0.036(3)
C11 0.077(3) 0.151(5) 0.052(2) 0.039(3) -0.003(2) 0.016(3)
C12 0.065(2) 0.061(2) 0.061(2) 0.0031(18) -0.0012(17) -0.0175(17)
C13 0.092(3) 0.082(4) 0.109(4) 0.013(3) -0.009(3) -0.045(3)
C14 0.086(3) 0.099(3) 0.059(2) 0.038(3) 0.023(2) -0.003(2)
C15 0.094(3) 0.074(3) 0.091(3) 0.027(3) 0.032(3) -0.007(3)
C16 0.0417(17) 0.063(2) 0.0469(18) 0.0028(15) 0.0050(14) 0.0122(16)
C17 0.050(2) 0.071(3) 0.074(3) -0.0053(18) 0.0041(19) 0.021(2)
C18 0.052(2) 0.121(4) 0.045(2) 0.007(2) -0.0001(16) -0.007(2)
C19 0.057(2) 0.125(4) 0.058(3) 0.009(3) 0.0009(19) -0.003(2)
C20 0.076(3) 0.174(6) 0.088(3) 0.040(3) 0.000(3) -0.070(4)
C21 0.138(5) 0.073(3) 0.103(4) 0.007(3) 0.072(4) 0.001(3)
C22 0.166(5) 0.067(3) 0.111(4) -0.053(3) -0.026(3) 0.002(3)
C23A 0.063(6) 0.065(6) 0.063(5) -0.010(4) 0.016(5) -0.014(4)
C23B 0.102(7) 0.043(4) 0.083(6) -0.026(5) 0.033(6) -0.026(4)
F1 0.112(2) 0.136(3) 0.204(4) -0.023(2) -0.027(2) -0.097(3)
F2 0.249(5) 0.0597(19) 0.184(4) 0.032(3) -0.036(4) -0.030(2)
F3 0.165(3) 0.182(4) 0.118(3) 0.008(3) 0.035(2) -0.095(3)
F4 0.164(3) 0.070(2) 0.250(5) 0.037(2) 0.070(3) 0.035(3)
F5 0.155(3) 0.185(4) 0.135(3) 0.105(3) 0.067(2) 0.004(3)
F6 0.091(2) 0.164(3) 0.127(3) 0.040(2) -0.0024(19) -0.026(2)
F7A 0.030(6) 0.125(13) 0.113(12) -0.002(7) 0.001(5) 0.039(9)
F8A 0.066(11) 0.118(19) 0.063(9) -0.023(11) -0.003(6) 0.047(8)
F7B 0.044(6) 0.082(5) 0.151(10) -0.015(4) -0.007(6) 0.028(6)
F8B 0.071(4) 0.088(7) 0.125(13) -0.015(4) 0.004(8) 0.060(9)
F9 0.157(3) 0.156(3) 0.109(2) 0.034(3) 0.091(2) 0.022(2)
F10A 0.053(8) 0.18(3) 0.089(10) 0.007(16) 0.026(9) 0.002(17)
F10B 0.055(6) 0.187(19) 0.084(6) 0.034(8) 0.005(4) -0.013(8)
F11 0.100(2) 0.204(4) 0.0605(17) 0.048(2) 0.0017(15) 0.0316(19)
F12 0.086(2) 0.161(4) 0.204(4) -0.042(2) -0.010(2) -0.045(3)
F13A 0.194(8) 0.213(12) 0.069(5) -0.018(8) 0.038(6) -0.092(6)
F14A 0.225(11) 0.067(4) 0.233(12) 0.016(5) 0.145(10) 0.022(5)
F13B 0.153(11) 0.32(2) 0.100(7) 0.130(12) 0.059(7) 0.125(10)
F14B 0.179(11) 0.097(8) 0.200(15) 0.001(8) 0.028(12) -0.083(8)
F15 0.162(3) 0.149(3) 0.109(2) 0.081(3) 0.068(2) 0.010(2)
F16 0.140(3) 0.0673(16) 0.097(2) -0.0145(16) 0.0295(18) 0.0089(14)
F17 0.143(3) 0.0697(17) 0.140(2) -0.0530(17) 0.057(2) -0.0424(16)
F18A 0.075(3) 0.091(4) 0.135(5) -0.008(3) 0.042(3) -0.040(3)
F18B 0.094(3) 0.061(3) 0.104(4) 0.000(2) 0.028(3) -0.011(2)
O1 0.0482(12) 0.0690(15) 0.0433(12) 0.0110(11) 0.0103(10) 0.0021(10)
O2 0.0430(11) 0.0559(13) 0.0433(12) 0.0106(10) 0.0086(9) 0.0073(10)
O3 0.0611(15) 0.0858(18) 0.0441(13) -0.0084(13) 0.0069(11) -0.0186(12)
O4 0.0676(15) 0.0618(15) 0.0513(13) 0.0187(12) 0.0180(11) 0.0011(11)
O5 0.0456(12) 0.0618(14) 0.0437(12) -0.0002(10) 0.0051(9) 0.0113(10)
O6 0.0507(14) 0.0912(19) 0.0498(14) 0.0111(13) -0.0048(10) -0.0134(13)
O7 0.0654(15) 0.0799(17) 0.0442(13) 0.0088(13) 0.0044(11) -0.0145(12)
O8 0.0755(17) 0.0505(14) 0.0534(14) -0.0166(12) -0.0044(12) -0.0004(10)

loop_
_atom_type_symbol
_atom_type_description
_atom_type_scat_dispersion_real
_atom_type_scat_dispersion_imag
_atom_type_scat_source
C C 0.0033 0.0016 'International Tables Vol C Tables 4.2.6.8 and 6.1.1.4'
H H 0.0000 0.0000 'International Tables Vol C Tables 4.2.6.8 and 6.1.1.4'
B B 0.0013 0.0007 'International Tables Vol C Tables 4.2.6.8 and 6.1.1.4'
F F 0.0171 0.0103 'International Tables Vol C Tables 4.2.6.8 and 6.1.1.4'
Fe Fe 0.3463 0.8444 'International Tables Vol C Tables 4.2.6.8 and 6.1.1.4'
O O 0.0106 0.0060 'International Tables Vol C Tables 4.2.6.8 and 6.1.1.4'
P P 0.1023 0.0942 'International Tables Vol C Tables 4.2.6.8 and 6.1.1.4'

loop_
_geom_angle_atom_site_label_1
_geom_angle_atom_site_label_2
_geom_angle_atom_site_label_3
_geom_angle
B1 Fe1 P2 87.63(10)
B1 Fe1 P1 91.93(10)
P2 Fe1 P1 98.14(4)
B1 Fe1 C5 88.95(16)
P2 Fe1 C5 146.01(13)
P1 Fe1 C5 115.78(13)
B1 Fe1 C1 93.21(16)
P2 Fe1 C1 107.72(14)
P1 Fe1 C1 153.81(14)
C5 Fe1 C1 38.77(17)
B1 Fe1 C2 129.19(18)
P2 Fe1 C2 91.02(13)
P1 Fe1 C2 138.32(15)
C5 Fe1 C2 65.62(18)
C1 Fe1 C2 39.61(17)
B1 Fe1 C4 120.20(17)
P2 Fe1 C4 150.77(14)
P1 Fe1 C4 90.22(12)
C5 Fe1 C4 38.93(17)
C1 Fe1 C4 65.11(17)
C2 Fe1 C4 65.12(17)
B1 Fe1 C3 154.57(16)
P2 Fe1 C3 111.92(14)
P1 Fe1 C3 100.76(12)
C5 Fe1 C3 65.71(17)
C1 Fe1 C3 66.02(17)
C2 Fe1 C3 39.21(17)
C4 Fe1 C3 38.85(17)
O4 P1 O5 96.87(13)
O4 P1 O3 99.67(14)
O5 P1 O3 97.37(13)
O4 P1 Fe1 110.70(9)
O5 P1 Fe1 123.81(9)
O3 P1 Fe1 123.19(10)
O8 P2 O6 100.90(14)
O8 P2 O7 101.23(14)
O6 P2 O7 89.64(12)
O8 P2 Fe1 118.55(9)
O6 P2 Fe1 120.66(11)
O7 P2 Fe1 120.42(11)
O2 B1 O1 109.3(3)
O2 B1 Fe1 128.0(2)
O1 B1 Fe1 122.6(2)
C5 C1 C2 107.8(4)
C5 C1 Fe1 70.6(2)
C2 C1 Fe1 70.4(2)
C5 C1 H1 126.1
C2 C1 H1 126.1
Fe1 C1 H1 126.1
C3 C2 C1 107.8(4)
C3 C2 Fe1 70.7(2)
C1 C2 Fe1 70.0(2)
C3 C2 H2 126.1
C1 C2 H2 126.1
Fe1 C2 H2 126.1
C4 C3 C2 107.1(4)
C4 C3 Fe1 70.3(2)
C2 C3 Fe1 70.1(2)
C4 C3 H3 126.4
C2 C3 H3 126.4
Fe1 C3 H3 126.4
C5 C4 C3 109.1(4)
C5 C4 Fe1 70.2(2)
C3 C4 Fe1 70.8(2)
C5 C4 H4 125.4
C3 C4 H4 125.4
Fe1 C4 H4 125.4
C1 C5 C4 108.2(4)
C1 C5 Fe1 70.7(2)
C4 C5 Fe1 70.8(2)
C1 C5 H5 125.9
C4 C5 H5 125.9
Fe1 C5 H5 125.9
O1 C6 C8 109.0(3)
O1 C6 C7 102.5(2)
C8 C6 C7 116.4(4)
O1 C6 C9 106.3(3)
C8 C6 C9 108.9(3)
C7 C6 C9 113.1(3)
O2 C7 C11 108.9(3)
O2 C7 C10 106.8(3)
C11 C7 C10 110.2(4)
O2 C7 C6 102.0(3)
C11 C7 C6 115.3(3)
C10 C7 C6 112.9(3)
C6 C8 H8A 109.5
C6 C8 H8B 109.5
H8A C8 H8B 109.5
C6 C8 H8C 109.5
H8A C8 H8C 109.5
H8B C8 H8C 109.5
C6 C9 H9A 109.5
C6 C9 H9B 109.5
H9A C9 H9B 109.5
C6 C9 H9C 109.5
H9A C9 H9C 109.5
H9B C9 H9C 109.5
C7 C10 H10A 109.5
C7 C10 H10B 109.5
H10A C10 H10B 109.5
C7 C10 H10C 109.5
H10A C10 H10C 109.5
H10B C10 H10C 109.5
C7 C11 H11A 109.5
C7 C11 H11B 109.5
H11A C11 H11B 109.5
C7 C11 H11C 109.5
H11A C11 H11C 109.5
H11B C11 H11C 109.5
O3 C12 C13 109.9(3)
O3 C12 H12A 109.7
C13 C12 H12A 109.7
O3 C12 H12B 109.7
C13 C12 H12B 109.7
H12A C12 H12B 108.2
F2 C13 F3 107.0(5)
F2 C13 F1 107.5(6)
F3 C13 F1 106.5(5)
F2 C13 C12 111.2(4)
F3 C13 C12 113.7(5)
F1 C13 C12 110.6(4)
O4 C14 C15 106.4(3)
O4 C14 H14A 110.5
C15 C14 H14A 110.5
O4 C14 H14B 110.5
C15 C14 H14B 110.5
H14A C14 H14B 108.6
F4 C15 F6 102.9(5)
F4 C15 F5 108.1(4)
F6 C15 F5 106.0(4)
F4 C15 C14 115.1(5)
F6 C15 C14 112.9(4)
F5 C15 C14 111.1(4)
O5 C16 C17 108.4(3)
O5 C16 H16A 110.0
C17 C16 H16A 110.0
O5 C16 H16B 110.0
C17 C16 H16B 110.0
H16A C16 H16B 108.4
F8A C17 F7A 110.(2)
F8A C17 F9 95.(2)
F7A C17 F9 92.(2)
F9 C17 F8B 114.4(18)
F9 C17 F7B 115.2(16)
F8B C17 F7B 102.5(16)
F8A C17 C16 116.9(19)
F7A C17 C16 123.6(14)
F9 C17 C16 111.6(4)
F8B C17 C16 106.1(14)
F7B C17 C16 106.1(16)
O6 C18 C19 107.6(3)
O6 C18 H18A 110.2
C19 C18 H18A 110.2
O6 C18 H18B 110.2
C19 C18 H18B 110.2
H18A C18 H18B 108.5
F10A C19 F12 92.(5)
F10A C19 F11 121.(4)
F12 C19 F11 104.5(4)
F12 C19 F10B 114.(3)
F11 C19 F10B 102.(2)
F10A C19 C18 113.(2)
F12 C19 C18 113.1(5)
F11 C19 C18 111.8(4)
F10B C19 C18 110.6(10)
O7 C20 C21 110.1(5)
O7 C20 H20A 109.6
C21 C20 H20A 109.7
O7 C20 H20B 109.6
C21 C20 H20B 109.6
H20A C20 H20B 108.2
F13A C21 F15 110.8(6)
F15 C21 F14B 119.9(7)
F15 C21 F13B 100.4(6)
F14B C21 F13B 102.1(12)
F13A C21 C20 124.4(8)
F15 C21 C20 111.6(6)
F14B C21 C20 120.9(7)
F13B C21 C20 94.9(10)
F13A C21 F14A 118.7(9)
F15 C21 F14A 91.2(6)
C20 C21 F14A 94.6(7)
C23A C22 O8 118.7(6)
O8 C22 C23B 111.4(6)
C23A C22 H22A 107.7
O8 C22 H22A 107.6
C23A C22 H22B 107.6
O8 C22 H22B 107.6
H22A C22 H22B 107.1
F18A C23A C22 100.0(9)
F18A C23A F17 115.1(8)
C22 C23A F17 118.4(8)
F18A C23A F16 106.8(8)
C22 C23A F16 116.0(8)
F17 C23A F16 100.8(7)
F16 C23B F18B 112.5(11)
F16 C23B F17 109.0(7)
F18B C23B F17 112.4(7)
F16 C23B C22 121.4(8)
F18B C23B C22 96.9(7)
F17 C23B C22 104.1(9)
B1 O1 C6 108.6(2)
B1 O2 C7 109.0(2)
C12 O3 P1 127.1(2)
C14 O4 P1 123.5(2)
C16 O5 P1 123.35(19)
C18 O6 P2 120.8(2)
C20 O7 P2 123.2(3)
C22 O8 P2 121.0(3)

loop_
_geom_bond_atom_site_label_1
_geom_bond_atom_site_label_2
_geom_bond_distance
Fe1 B1 1.997(3)
Fe1 P2 2.0678(9)
Fe1 P1 2.0867(9)
Fe1 C5 2.087(4)
Fe1 C1 2.089(4)
Fe1 C2 2.095(3)
Fe1 C4 2.095(4)
Fe1 C3 2.102(4)
P1 O4 1.614(2)
P1 O5 1.614(2)
P1 O3 1.626(2)
P2 O8 1.610(2)
P2 O6 1.624(2)
P2 O7 1.630(2)
B1 O2 1.383(4)
B1 O1 1.387(4)
C1 C5 1.386(6)
C1 C2 1.418(6)
C1 H1 1.0
C2 C3 1.408(6)
C2 H2 1.0
C3 C4 1.396(6)
C3 H3 1.0
C4 C5 1.394(6)
C4 H4 1.0
C5 H5 1.0
C6 O1 1.447(4)
C6 C8 1.510(5)
C6 C7 1.531(5)
C6 C9 1.534(5)
C7 O2 1.457(4)
C7 C11 1.522(5)
C7 C10 1.527(6)
C8 H8A 0.98
C8 H8B 0.98
C8 H8C 0.98
C9 H9A 0.98
C9 H9B 0.98
C9 H9C 0.98
C10 H10A 0.98
C10 H10B 0.98
C10 H10C 0.98
C11 H11A 0.98
C11 H11B 0.98
C11 H11C 0.98
C12 O3 1.407(4)
C12 C13 1.484(6)
C12 H12A 0.99
C12 H12B 0.99
C13 F2 1.301(7)
C13 F3 1.304(7)
C13 F1 1.309(6)
C14 O4 1.440(4)
C14 C15 1.464(6)
C14 H14A 0.99
C14 H14B 0.99
C15 F4 1.285(6)
C15 F6 1.310(6)
C15 F5 1.327(5)
C16 O5 1.427(4)
C16 C17 1.472(5)
C16 H16A 0.99
C16 H16B 0.99
C17 F8A 1.29(4)
C17 F7A 1.31(2)
C17 F9 1.319(5)
C17 F8B 1.35(2)
C17 F7B 1.361(18)
C18 O6 1.415(4)
C18 C19 1.470(5)
C18 H18A 0.99
C18 H18B 0.99
C19 F10A 1.26(6)
C19 F12 1.300(6)
C19 F11 1.319(5)
C19 F10B 1.35(2)
C20 O7 1.413(5)
C20 C21 1.415(7)
C20 H20A 0.99
C20 H20B 0.99
C21 F13A 1.193(10)
C21 F15 1.329(6)
C21 F14B 1.353(14)
C21 F13B 1.397(12)
C21 F14A 1.442(11)
C22 C23A 1.293(11)
C22 O8 1.426(5)
C22 C23B 1.448(13)
C22 H22A 0.99
C22 H22B 0.99
C23A F18A 1.275(13)
C23A F17 1.335(10)
C23A F16 1.458(11)
C23B F16 1.227(10)
C23B F18B 1.320(13)
C23B F17 1.415(10)
